data_4301399
loop_
_publ_author_name
'Christopher J. Chancellor'
'Marilyn M. Olmstead'
'Alan L. Balch'

_publ_section_title
;
Formation of Crystalline Polymers from the Reaction of Amine-Functionalized
C60 with Silver Salts
;
_journal_name_full 'Inorganic Chemistry'
_journal_page_first 1339
_journal_page_last 1345
_journal_paper_doi 10.1021/ic8012427
_journal_volume 48
_journal_year 2009
_chemical_formula_sum 'C69 H8 Ag2 F6 N2 O4 S2'
_chemical_formula_weight 1322.63
_chemical_name_common '[Ag(triflate)]2(C60pip).CS2'
_chemical_name_systematic
; 
 ? 
;
_space_group_IT_number 2
_symmetry_cell_setting triclinic
_symmetry_space_group_name_Hall '-P 1'
_symmetry_space_group_name_H-M 'P -1'
_atom_sites_solution_hydrogens geom
_atom_sites_solution_primary direct
_atom_sites_solution_secondary difmap
_audit_creation_method SHELXL-97
_cell_angle_alpha 75.157(4)
_cell_angle_beta 87.116(4)
_cell_angle_gamma 87.845(6)
_cell_formula_units_Z 4
_cell_length_a 9.9780(18)
_cell_length_b 19.413(4)
_cell_length_c 22.522(6)
_cell_measurement_reflns_used 980
_cell_measurement_temperature 173(2)
_cell_measurement_theta_max 20.0
_cell_measurement_theta_min 3.0
_cell_volume 4210.3(16)
_computing_cell_refinement 'Bruker (2003)'
_computing_data_collection 'Bruker (2003)'
_computing_data_reduction 'SAINT  (2003)'
_computing_molecular_graphics 'SHELXTL 5.1, XP (Sheldrick, 1994)'
_computing_publication_material SHELXL-97
_computing_structure_refinement 'SHELXL-97 (Sheldrick, 1997)'
_computing_structure_solution 'SHELXS-97 (Sheldrick, 1990)'
_diffrn_ambient_temperature 173(2)
_diffrn_measured_fraction_theta_full 0.934
_diffrn_measured_fraction_theta_max 0.934
_diffrn_measurement_device_type 'Bruker SMART APEX'
_diffrn_measurement_method '\f and \w'
_diffrn_radiation_monochromator graphite
_diffrn_radiation_source 'fine-focus sealed tube'
_diffrn_radiation_type MoK\a
_diffrn_radiation_wavelength 0.71073
_diffrn_reflns_av_R_equivalents 0.0545
_diffrn_reflns_av_sigmaI/netI 0.0964
_diffrn_reflns_limit_h_max 12
_diffrn_reflns_limit_h_min -12
_diffrn_reflns_limit_k_max 25
_diffrn_reflns_limit_k_min -25
_diffrn_reflns_limit_l_max 29
_diffrn_reflns_limit_l_min -29
_diffrn_reflns_number 59218
_diffrn_reflns_theta_full 27.49
_diffrn_reflns_theta_max 27.49
_diffrn_reflns_theta_min 1.60
_diffrn_standards_number 0
_exptl_absorpt_coefficient_mu 1.127
_exptl_absorpt_correction_T_max 0.9955
_exptl_absorpt_correction_T_min 0.7006
_exptl_absorpt_correction_type multi-scan
_exptl_absorpt_process_details 'SADABS 2.10 (Sheldrick, 2003)'
_exptl_crystal_colour brown
_exptl_crystal_density_diffrn 2.087
_exptl_crystal_density_method 'not measured'
_exptl_crystal_description plate
_exptl_crystal_F_000 2592
_exptl_crystal_size_max 0.34
_exptl_crystal_size_mid 0.17
_exptl_crystal_size_min 0.005
_refine_diff_density_max 1.717
_refine_diff_density_min -1.116
_refine_diff_density_rms 0.148
_refine_ls_extinction_method none
_refine_ls_goodness_of_fit_ref 1.015
_refine_ls_hydrogen_treatment constr
_refine_ls_matrix_type full
_refine_ls_number_parameters 824
_refine_ls_number_reflns 18029
_refine_ls_number_restraints 0
_refine_ls_restrained_S_all 1.015
_refine_ls_R_factor_all 0.0977
_refine_ls_R_factor_gt 0.0482
_refine_ls_shift/su_max 0.002
_refine_ls_shift/su_mean 0.000
_refine_ls_structure_factor_coef Fsqd
_refine_ls_weighting_details 'calc w=1/[\s^2^(Fo^2^)+(0.0564P)^2^+1.6678P] where P=(Fo^2^+2Fc^2^)/3'
_refine_ls_weighting_scheme calc
_refine_ls_wR_factor_gt 0.1021
_refine_ls_wR_factor_ref 0.1160
_reflns_number_gt 11684
_reflns_number_total 18029
_reflns_threshold_expression I>2\s(I)
_cod_data_source_file ic8012427_si_001_1.cif
_cod_data_source_block mn1526
_cod_database_code 4301399

loop_
_symmetry_equiv_pos_as_xyz
'x, y, z'
'-x, -y, -z'

loop_
_atom_site_label
_atom_site_type_symbol
_atom_site_fract_x
_atom_site_fract_y
_atom_site_fract_z
_atom_site_U_iso_or_equiv
_atom_site_adp_type
_atom_site_occupancy
_atom_site_symmetry_multiplicity
_atom_site_calc_flag
_atom_site_refinement_flags
_atom_site_disorder_assembly
_atom_site_disorder_group
C1 C 0.7553(5) 0.2698(2) 0.6791(2) 0.0087(10) Uiso 1 1 d . . .
C2 C 0.6874(5) 0.3482(2) 0.6638(2) 0.0089(10) Uiso 1 1 d . . .
C3 C 0.5664(5) 0.3574(2) 0.7060(2) 0.0092(10) Uiso 1 1 d . . .
C4 C 0.5020(5) 0.3022(2) 0.7455(2) 0.0111(10) Uiso 1 1 d . . .
C5 C 0.5634(5) 0.2296(2) 0.7604(2) 0.0108(10) Uiso 1 1 d . . .
C6 C 0.6850(5) 0.2171(2) 0.7337(2) 0.0077(10) Uiso 1 1 d . . .
C7 C 0.7849(5) 0.1736(2) 0.7713(2) 0.0094(10) Uiso 1 1 d . . .
C8 C 0.9153(5) 0.2028(2) 0.7518(2) 0.0097(10) Uiso 1 1 d . . .
C9 C 0.8980(5) 0.2659(2) 0.7025(2) 0.0096(10) Uiso 1 1 d . . .
C10 C 0.9746(5) 0.3240(2) 0.6998(2) 0.0102(10) Uiso 1 1 d . . .
C11 C 0.9125(5) 0.3957(2) 0.6857(2) 0.0093(10) Uiso 1 1 d . . .
C12 C 0.7790(5) 0.4059(2) 0.6739(2) 0.0111(10) Uiso 1 1 d . . .
C13 C 0.6999(5) 0.4560(2) 0.6992(2) 0.0096(10) Uiso 1 1 d . . .
C14 C 0.5685(5) 0.4255(2) 0.7199(2) 0.0108(10) Uiso 1 1 d . . .
C15 C 0.5040(5) 0.4367(2) 0.7723(2) 0.0116(10) Uiso 1 1 d . . .
C16 C 0.4348(5) 0.3792(2) 0.8144(2) 0.0122(10) Uiso 1 1 d . . .
C17 C 0.4339(5) 0.3127(2) 0.8010(2) 0.0113(10) Uiso 1 1 d . . .
C18 C 0.4525(5) 0.2484(2) 0.8495(2) 0.0145(11) Uiso 1 1 d . . .
C19 C 0.5326(5) 0.1977(2) 0.8243(2) 0.0110(10) Uiso 1 1 d . . .
C20 C 0.6268(5) 0.1533(2) 0.8603(2) 0.0116(10) Uiso 1 1 d . . .
C21 C 0.7551(5) 0.1413(2) 0.8333(2) 0.0106(10) Uiso 1 1 d . . .
C22 C 0.8562(5) 0.1378(2) 0.8781(2) 0.0127(11) Uiso 1 1 d . . .
C23 C 0.9820(5) 0.1657(2) 0.8596(2) 0.0128(11) Uiso 1 1 d . . .
C24 C 1.0119(5) 0.1993(2) 0.7950(2) 0.0126(11) Uiso 1 1 d . . .
C25 C 1.0944(5) 0.2598(2) 0.7913(2) 0.0133(11) Uiso 1 1 d . . .
C26 C 1.0740(5) 0.3215(2) 0.7444(2) 0.0100(10) Uiso 1 1 d . . .
C27 C 1.0764(5) 0.3906(2) 0.7577(2) 0.0125(11) Uiso 1 1 d . . .
C28 C 0.9770(5) 0.4363(2) 0.7211(2) 0.0088(10) Uiso 1 1 d . . .
C29 C 0.9021(5) 0.4860(2) 0.7456(2) 0.0085(10) Uiso 1 1 d . . .
C30 C 0.7603(5) 0.4970(2) 0.7338(2) 0.0089(10) Uiso 1 1 d . . .
C31 C 0.6916(5) 0.5065(2) 0.7899(2) 0.0099(10) Uiso 1 1 d . . .
C32 C 0.5671(5) 0.4780(2) 0.8083(2) 0.0114(10) Uiso 1 1 d . . .
C33 C 0.5360(5) 0.4449(2) 0.8731(2) 0.0141(11) Uiso 1 1 d . . .
C34 C 0.4546(5) 0.3833(2) 0.8765(2) 0.0134(11) Uiso 1 1 d . . .
C35 C 0.4724(5) 0.3223(2) 0.9230(2) 0.0136(11) Uiso 1 1 d . . .
C36 C 0.4711(5) 0.2523(2) 0.9093(2) 0.0141(11) Uiso 1 1 d . . .
C37 C 0.5693(5) 0.2065(2) 0.9466(2) 0.0141(11) Uiso 1 1 d . . .
C38 C 0.6466(5) 0.1575(2) 0.9232(2) 0.0125(11) Uiso 1 1 d . . .
C39 C 0.7886(5) 0.1481(2) 0.9334(2) 0.0136(11) Uiso 1 1 d . . .
C40 C 0.8482(5) 0.1870(2) 0.9682(2) 0.0150(11) Uiso 1 1 d . . .
C41 C 0.9798(5) 0.2168(2) 0.9483(2) 0.0145(11) Uiso 1 1 d . . .
C42 C 1.0454(5) 0.2062(2) 0.8958(2) 0.0143(11) Uiso 1 1 d . . .
C43 C 1.1154(5) 0.2649(2) 0.8530(2) 0.0127(11) Uiso 1 1 d . . .
C44 C 1.1167(5) 0.3313(2) 0.8660(2) 0.0141(11) Uiso 1 1 d . . .
C45 C 1.0974(5) 0.3953(2) 0.8173(2) 0.0106(10) Uiso 1 1 d . . .
C46 C 1.0169(5) 0.4466(2) 0.8425(2) 0.0111(10) Uiso 1 1 d . . .
C47 C 0.9221(5) 0.4901(2) 0.8075(2) 0.0111(10) Uiso 1 1 d . . .
C48 C 0.7932(5) 0.5026(2) 0.8347(2) 0.0112(10) Uiso 1 1 d . . .
C49 C 0.7627(5) 0.4713(2) 0.8965(2) 0.0111(10) Uiso 1 1 d . . .
C50 C 0.6320(5) 0.4416(2) 0.9160(2) 0.0138(11) Uiso 1 1 d . . .
C51 C 0.6508(5) 0.3776(2) 0.9646(2) 0.0126(11) Uiso 1 1 d . . .
C52 C 0.5721(5) 0.3186(2) 0.9676(2) 0.0131(11) Uiso 1 1 d . . .
C53 C 0.6339(5) 0.2473(2) 0.9826(2) 0.0116(10) Uiso 1 1 d . . .
C54 C 0.7682(5) 0.2378(2) 0.9932(2) 0.0134(11) Uiso 1 1 d . . .
C55 C 0.8507(5) 0.2994(2) 0.9891(2) 0.0137(11) Uiso 1 1 d . . .
C56 C 0.9802(5) 0.2865(2) 0.9617(2) 0.0130(11) Uiso 1 1 d . . .
C57 C 1.0476(5) 0.3419(2) 0.9213(2) 0.0133(11) Uiso 1 1 d . . .
C58 C 0.9873(5) 0.4133(2) 0.9071(2) 0.0139(11) Uiso 1 1 d . . .
C59 C 0.8628(5) 0.4261(2) 0.9333(2) 0.0137(11) Uiso 1 1 d . . .
C60 C 0.7929(5) 0.3674(2) 0.9756(2) 0.0122(11) Uiso 1 1 d . . .
C61 C 0.7748(5) 0.7415(2) 0.6423(2) 0.0091(10) Uiso 1 1 d . . .
C62 C 0.8024(5) 0.8231(2) 0.6035(2) 0.0083(10) Uiso 1 1 d . . .
C63 C 0.6929(5) 0.8763(2) 0.6135(2) 0.0082(10) Uiso 1 1 d . . .
C64 C 0.5722(5) 0.8579(2) 0.6436(2) 0.0093(10) Uiso 1 1 d . . .
C65 C 0.5457(5) 0.7837(2) 0.6785(2) 0.0075(10) Uiso 1 1 d . . .
C66 C 0.6451(5) 0.7327(2) 0.6820(2) 0.0109(10) Uiso 1 1 d . . .
C67 C 0.6675(5) 0.6822(2) 0.7402(2) 0.0081(10) Uiso 1 1 d . . .
C68 C 0.8097(5) 0.6698(2) 0.7456(2) 0.0091(10) Uiso 1 1 d . . .
C69 C 0.8771(5) 0.7112(2) 0.6909(2) 0.0102(10) Uiso 1 1 d . . .
C70 C 0.9954(5) 0.7428(2) 0.6966(2) 0.0096(10) Uiso 1 1 d . . .
C71 C 1.0205(5) 0.8172(2) 0.6613(2) 0.0104(10) Uiso 1 1 d . . .
C72 C 0.9256(5) 0.8554(2) 0.6238(2) 0.0076(10) Uiso 1 1 d . . .
C73 C 0.8962(5) 0.9279(2) 0.6237(2) 0.0091(10) Uiso 1 1 d . . .
C74 C 0.7531(5) 0.9412(2) 0.6173(2) 0.0091(10) Uiso 1 1 d . . .
C75 C 0.6845(5) 0.9871(2) 0.6477(2) 0.0103(10) Uiso 1 1 d . . .
C76 C 0.5561(5) 0.9686(2) 0.6781(2) 0.0103(10) Uiso 1 1 d . . .
C77 C 0.5011(5) 0.9041(2) 0.6761(2) 0.0107(10) Uiso 1 1 d . . .
C78 C 0.4332(5) 0.8607(2) 0.7302(2) 0.0131(11) Uiso 1 1 d . . .
C79 C 0.4614(5) 0.7866(2) 0.7316(2) 0.0108(10) Uiso 1 1 d . . .
C80 C 0.4796(5) 0.7366(2) 0.7874(2) 0.0120(10) Uiso 1 1 d . . .
C81 C 0.5844(5) 0.6834(2) 0.7920(2) 0.0102(10) Uiso 1 1 d . . .
C82 C 0.6432(5) 0.6720(2) 0.8515(2) 0.0107(10) Uiso 1 1 d . . .
C83 C 0.7810(5) 0.6600(2) 0.8566(2) 0.0126(11) Uiso 1 1 d . . .
C84 C 0.8666(5) 0.6585(2) 0.8028(2) 0.0108(10) Uiso 1 1 d . . .
C85 C 0.9919(5) 0.6905(2) 0.8081(2) 0.0129(11) Uiso 1 1 d . . .
C86 C 1.0531(5) 0.7326(2) 0.7558(2) 0.0109(10) Uiso 1 1 d . . .
C87 C 1.1150(5) 0.7987(2) 0.7577(2) 0.0114(10) Uiso 1 1 d . . .
C88 C 1.0939(5) 0.8504(2) 0.6999(2) 0.0107(10) Uiso 1 1 d . . .
C89 C 1.0686(5) 0.9226(2) 0.6982(2) 0.0098(10) Uiso 1 1 d . . .
C90 C 0.9694(5) 0.9618(2) 0.6592(2) 0.0091(10) Uiso 1 1 d . . .
C91 C 0.8982(5) 1.0107(2) 0.6913(2) 0.0099(10) Uiso 1 1 d . . .
C92 C 0.7593(5) 1.0226(2) 0.6858(2) 0.0088(10) Uiso 1 1 d . . .
C93 C 0.6745(5) 1.0229(2) 0.7403(2) 0.0095(10) Uiso 1 1 d . . .
C94 C 0.5487(5) 0.9901(2) 0.7353(2) 0.0103(10) Uiso 1 1 d . . .
C95 C 0.4839(5) 0.9486(2) 0.7871(2) 0.0126(11) Uiso 1 1 d . . .
C96 C 0.4235(5) 0.8824(2) 0.7844(2) 0.0132(11) Uiso 1 1 d . . .
C97 C 0.4440(5) 0.8306(2) 0.8427(2) 0.0108(10) Uiso 1 1 d . . .
C98 C 0.4708(5) 0.7593(2) 0.8443(2) 0.0118(10) Uiso 1 1 d . . .
C99 C 0.5723(5) 0.7195(2) 0.8835(2) 0.0127(11) Uiso 1 1 d . . .
C100 C 0.6438(5) 0.7520(2) 0.9205(2) 0.0112(10) Uiso 1 1 d . . .
C101 C 0.7867(5) 0.7395(2) 0.9259(2) 0.0129(11) Uiso 1 1 d . . .
C102 C 0.8552(5) 0.6937(2) 0.8952(2) 0.0123(11) Uiso 1 1 d . . .
C103 C 0.9854(5) 0.7124(2) 0.8649(2) 0.0119(10) Uiso 1 1 d . . .
C104 C 1.0432(5) 0.7763(2) 0.8668(2) 0.0113(10) Uiso 1 1 d . . .
C105 C 1.1097(5) 0.8199(2) 0.8122(2) 0.0127(11) Uiso 1 1 d . . .
C106 C 1.0817(5) 0.8943(2) 0.8107(2) 0.0130(11) Uiso 1 1 d . . .
C107 C 1.0610(5) 0.9441(2) 0.7555(2) 0.0102(10) Uiso 1 1 d . . .
C108 C 0.9556(5) 0.9983(2) 0.7511(2) 0.0095(10) Uiso 1 1 d . . .
C109 C 0.8750(5) 0.9992(2) 0.8028(2) 0.0119(10) Uiso 1 1 d . . .
C110 C 0.7306(5) 1.0119(2) 0.7969(2) 0.0095(10) Uiso 1 1 d . . .
C111 C 0.6633(5) 0.9686(2) 0.8515(2) 0.0109(10) Uiso 1 1 d . . .
C112 C 0.5422(5) 0.9373(2) 0.8465(2) 0.0115(10) Uiso 1 1 d . . .
C113 C 0.5180(5) 0.8639(2) 0.8814(2) 0.0104(10) Uiso 1 1 d . . .
C114 C 0.6154(5) 0.8262(2) 0.9190(2) 0.0116(10) Uiso 1 1 d . . .
C115 C 0.7419(5) 0.8589(2) 0.9241(2) 0.0112(10) Uiso 1 1 d . . .
C116 C 0.8478(5) 0.8056(2) 0.9277(2) 0.0109(10) Uiso 1 1 d . . .
C117 C 0.9727(5) 0.8232(2) 0.8988(2) 0.0139(11) Uiso 1 1 d . . .
C118 C 0.9977(5) 0.8966(2) 0.8645(2) 0.0113(10) Uiso 1 1 d . . .
C119 C 0.8956(5) 0.9479(2) 0.8606(2) 0.0119(10) Uiso 1 1 d . . .
C120 C 0.7645(5) 0.9289(2) 0.8910(2) 0.0097(10) Uiso 1 1 d . . .
N1 N 0.7572(4) 0.24248(19) 0.62225(17) 0.0096(8) Uiso 1 1 d . . .
N2 N 0.6425(4) 0.36841(19) 0.59835(17) 0.0108(9) Uiso 1 1 d . . .
N3 N 0.7715(4) 0.69576(19) 0.59730(17) 0.0101(9) Uiso 1 1 d . . .
N4 N 0.8216(4) 0.82503(19) 0.53685(17) 0.0106(9) Uiso 1 1 d . . .
C121 C 0.6166(5) 0.2391(2) 0.6041(2) 0.0125(11) Uiso 1 1 d . . .
H12A H 0.5653 0.2064 0.6378 0.015 Uiso 1 1 calc R . .
H12B H 0.6166 0.2202 0.5672 0.015 Uiso 1 1 calc R . .
C122 C 0.5485(5) 0.3142(2) 0.5899(2) 0.0137(11) Uiso 1 1 d . . .
H12C H 0.5190 0.3273 0.5471 0.016 Uiso 1 1 calc R . .
H12D H 0.4681 0.3136 0.6177 0.016 Uiso 1 1 calc R . .
C123 C 0.8300(5) 0.2930(2) 0.5707(2) 0.0121(10) Uiso 1 1 d . . .
H12E H 0.8327 0.2743 0.5337 0.015 Uiso 1 1 calc R . .
H12F H 0.9235 0.2968 0.5819 0.015 Uiso 1 1 calc R . .
C124 C 0.7605(5) 0.3674(2) 0.5563(2) 0.0117(10) Uiso 1 1 d . . .
H12G H 0.8249 0.4033 0.5605 0.014 Uiso 1 1 calc R . .
H12H H 0.7318 0.3802 0.5133 0.014 Uiso 1 1 calc R . .
C125 C 0.6664(5) 0.7248(2) 0.5524(2) 0.0134(11) Uiso 1 1 d . . .
H12I H 0.5784 0.7256 0.5746 0.016 Uiso 1 1 calc R . .
H12J H 0.6600 0.6935 0.5242 0.016 Uiso 1 1 calc R . .
C126 C 0.6999(5) 0.8012(2) 0.5147(2) 0.0132(11) Uiso 1 1 d . . .
H12K H 0.7138 0.8019 0.4707 0.016 Uiso 1 1 calc R . .
H12L H 0.6237 0.8342 0.5187 0.016 Uiso 1 1 calc R . .
C127 C 0.9041(5) 0.6981(2) 0.5639(2) 0.0109(10) Uiso 1 1 d . . .
H12M H 0.9037 0.6677 0.5347 0.013 Uiso 1 1 calc R . .
H12N H 0.9750 0.6795 0.5935 0.013 Uiso 1 1 calc R . .
C128 C 0.9346(5) 0.7757(2) 0.5283(2) 0.0122(11) Uiso 1 1 d . . .
H12O H 1.0178 0.7905 0.5432 0.015 Uiso 1 1 calc R . .
H12P H 0.9493 0.7782 0.4840 0.015 Uiso 1 1 calc R . .
Ag1 Ag 0.71054(4) 0.575089(18) 0.634008(16) 0.01233(10) Uani 1 1 d . . .
Ag2 Ag 0.86684(4) 1.130130(18) 0.636560(16) 0.01148(9) Uani 1 1 d . . .
Ag3 Ag 0.52467(4) 0.476207(18) 0.583487(16) 0.01267(10) Uani 1 1 d . . .
Ag4 Ag 0.89894(4) 0.938126(19) 0.466081(18) 0.01752(10) Uani 1 1 d . . .
F1 F 0.1570(4) 0.59673(19) 0.66633(19) 0.0525(11) Uani 1 1 d . . .
F2 F 0.2824(4) 0.6686(4) 0.6922(3) 0.137(3) Uani 1 1 d . . .
F3 F 0.2300(4) 0.6863(2) 0.6010(3) 0.0894(18) Uani 1 1 d . . .
F4 F 0.1195(7) 0.3601(4) 0.56951(19) 0.149(3) Uani 1 1 d . . .
F5 F 0.2422(3) 0.41424(17) 0.61411(13) 0.0296(8) Uani 1 1 d . . .
F6 F 0.0818(5) 0.4707(4) 0.56541(19) 0.132(3) Uani 1 1 d . . .
F7 F 0.6824(4) 1.0497(2) 0.4317(2) 0.0718(15) Uani 1 1 d . . .
F8 F 0.5657(4) 1.0750(2) 0.50482(19) 0.0565(11) Uani 1 1 d . . .
F9 F 0.6461(4) 1.15803(17) 0.43296(17) 0.0477(10) Uani 1 1 d . . .
F10 F 1.2878(3) 1.20996(16) 0.68251(17) 0.0388(9) Uani 1 1 d . . .
F11 F 1.4035(3) 1.11838(15) 0.67121(15) 0.0305(8) Uani 1 1 d . . .
F12 F 1.2470(4) 1.10601(19) 0.74160(14) 0.0446(10) Uani 1 1 d . . .
O1 O 0.4901(4) 0.60295(19) 0.66002(17) 0.0258(9) Uani 1 1 d . . .
O2 O 0.3695(4) 0.5560(2) 0.59936(18) 0.0342(10) Uani 1 1 d . . .
O3 O 0.3827(4) 0.44322(17) 0.50811(15) 0.0180(8) Uani 1 1 d . . .
O4 O 0.1940(4) 0.44851(17) 0.45645(15) 0.0183(8) Uani 1 1 d . . .
O5 O 0.8891(3) 1.04927(16) 0.49887(14) 0.0151(8) Uani 1 1 d . . .
O6 O 0.7951(4) 1.13777(17) 0.53514(15) 0.0179(8) Uani 1 1 d . . .
O7 O 1.0795(3) 1.17105(17) 0.63084(15) 0.0160(8) Uani 1 1 d . . .
O8 O 1.2024(4) 1.07474(16) 0.61875(14) 0.0171(8) Uani 1 1 d . . .
C129 C 0.3890(6) 0.5934(3) 0.6356(2) 0.0209(12) Uiso 1 1 d . . .
C130 C 0.2643(7) 0.6349(4) 0.6502(3) 0.0392(16) Uiso 1 1 d . . .
C131 C 0.2598(5) 0.4402(2) 0.5034(2) 0.0139(11) Uiso 1 1 d . . .
C132 C 0.1754(7) 0.4215(3) 0.5639(3) 0.0347(15) Uiso 1 1 d . . .
C133 C 0.7975(5) 1.0929(2) 0.5047(2) 0.0113(10) Uiso 1 1 d . . .
C134 C 0.6727(6) 1.0935(3) 0.4679(2) 0.0202(12) Uiso 1 1 d . . .
C135 C 1.1763(5) 1.1277(3) 0.6396(2) 0.0133(11) Uiso 1 1 d . . .
C136 C 1.2795(6) 1.1408(3) 0.6838(2) 0.0209(12) Uiso 1 1 d . . .
S1 S 0.73649(18) 0.54620(8) 1.01648(7) 0.0342(4) Uani 1 1 d . . .
S2 S 0.72432(19) 0.41811(9) 1.13034(9) 0.0479(5) Uani 1 1 d . . .
C137 C 0.7313(6) 0.4824(3) 1.0731(3) 0.0278(14) Uiso 1 1 d . . .
S3 S 0.2569(3) 0.03266(15) 0.89268(12) 0.0905(9) Uani 1 1 d . . .
C138 C 0.1542(15) 0.0192(7) 0.9451(6) 0.046(4) Uiso 0.50 1 d P . .
S4 S 0.0390(3) 0.01017(16) 0.99534(15) 0.0328(8) Uiso 0.50 1 d P . .
C139 C 0.3574(14) 0.0218(7) 0.9447(6) 0.038(3) Uiso 0.50 1 d P . .
S5 S 0.4603(3) 0.00752(19) 0.99289(17) 0.0394(8) Uiso 0.50 1 d P . .

loop_
_atom_site_aniso_label
_atom_site_aniso_U_11
_atom_site_aniso_U_22
_atom_site_aniso_U_33
_atom_site_aniso_U_23
_atom_site_aniso_U_13
_atom_site_aniso_U_12
Ag1 0.0152(2) 0.00762(18) 0.01330(19) -0.00111(14) -0.00002(16) -0.00075(16)
Ag2 0.0133(2) 0.00624(17) 0.01451(19) -0.00177(14) -0.00165(16) -0.00034(15)
Ag3 0.0146(2) 0.00989(18) 0.01306(19) -0.00201(15) -0.00228(16) 0.00119(16)
Ag4 0.0200(2) 0.01068(19) 0.0230(2) -0.00529(16) -0.00687(18) -0.00069(17)
F1 0.022(2) 0.042(2) 0.094(3) -0.023(2) 0.019(2) -0.0026(18)
F2 0.031(3) 0.231(7) 0.238(7) -0.221(6) -0.029(4) 0.043(3)
F3 0.037(3) 0.037(2) 0.172(5) 0.008(3) 0.018(3) 0.020(2)
F4 0.205(7) 0.227(7) 0.034(3) -0.052(3) 0.051(3) -0.202(6)
F5 0.030(2) 0.046(2) 0.0133(16) -0.0074(14) -0.0010(14) -0.0111(17)
F6 0.063(4) 0.289(8) 0.025(2) -0.021(4) 0.003(2) 0.093(5)
F7 0.065(3) 0.081(3) 0.101(3) -0.077(3) -0.065(3) 0.048(2)
F8 0.019(2) 0.059(3) 0.081(3) 0.006(2) -0.012(2) -0.0128(19)
F9 0.052(3) 0.0294(19) 0.055(2) 0.0088(17) -0.038(2) -0.0024(18)
F10 0.033(2) 0.0210(17) 0.073(3) -0.0280(18) -0.0222(19) 0.0052(16)
F11 0.0120(18) 0.0236(17) 0.058(2) -0.0130(16) -0.0071(16) 0.0020(14)
F12 0.050(3) 0.063(2) 0.0176(18) -0.0022(17) -0.0105(17) -0.006(2)
O1 0.013(2) 0.027(2) 0.044(2) -0.0213(19) -0.0054(19) 0.0043(17)
O2 0.028(3) 0.039(2) 0.047(3) -0.032(2) -0.014(2) 0.011(2)
O3 0.015(2) 0.0195(19) 0.0182(19) -0.0017(15) -0.0028(16) 0.0014(16)
O4 0.022(2) 0.0193(19) 0.0140(18) -0.0051(15) -0.0022(16) -0.0028(16)
O5 0.017(2) 0.0092(17) 0.0179(19) -0.0022(14) -0.0026(16) 0.0023(15)
O6 0.027(2) 0.0135(17) 0.0153(18) -0.0063(15) -0.0044(16) 0.0017(16)
O7 0.013(2) 0.0141(17) 0.0202(19) -0.0034(15) -0.0021(16) -0.0013(15)
O8 0.025(2) 0.0111(17) 0.0155(18) -0.0033(14) -0.0024(16) 0.0002(16)
S1 0.0456(11) 0.0308(8) 0.0318(9) -0.0194(7) 0.0104(8) -0.0079(8)
S2 0.0428(12) 0.0337(9) 0.0596(12) -0.0005(9) 0.0013(10) 0.0106(8)
S3 0.0636(17) 0.125(2) 0.0732(17) -0.0161(15) 0.0137(14) 0.0415(15)

loop_
_atom_type_symbol
_atom_type_description
_atom_type_scat_dispersion_real
_atom_type_scat_dispersion_imag
_atom_type_scat_source
C C 0.0033 0.0016 'International Tables Vol C Tables 4.2.6.8 and 6.1.1.4'
H H 0.0000 0.0000 'International Tables Vol C Tables 4.2.6.8 and 6.1.1.4'
S S 0.1246 0.1234 'International Tables Vol C Tables 4.2.6.8 and 6.1.1.4'
Ag Ag -0.8971 1.1015 'International Tables Vol C Tables 4.2.6.8 and 6.1.1.4'
F F 0.0171 0.0103 'International Tables Vol C Tables 4.2.6.8 and 6.1.1.4'
O O 0.0106 0.0060 'International Tables Vol C Tables 4.2.6.8 and 6.1.1.4'
N N 0.0061 0.0033 'International Tables Vol C Tables 4.2.6.8 and 6.1.1.4'

loop_
_geom_angle_atom_site_label_1
_geom_angle_atom_site_label_2
_geom_angle_atom_site_label_3
_geom_angle
_geom_angle_site_symmetry_1
_geom_angle_site_symmetry_3
_geom_angle_publ_flag
N1 C1 C9 109.6(4) . . ?
N1 C1 C6 110.6(3) . . ?
C9 C1 C6 100.1(4) . . ?
N1 C1 C2 108.7(3) . . ?
C9 C1 C2 114.2(4) . . ?
C6 C1 C2 113.4(4) . . ?
N2 C2 C3 108.0(4) . . ?
N2 C2 C12 109.7(3) . . ?
C3 C2 C12 100.3(3) . . ?
N2 C2 C1 109.7(3) . . ?
C3 C2 C1 114.9(4) . . ?
C12 C2 C1 113.8(4) . . ?
C4 C3 C14 120.1(4) . . ?
C4 C3 C2 124.0(4) . . ?
C14 C3 C2 110.4(4) . . ?
C3 C4 C17 119.8(4) . . ?
C3 C4 C5 120.7(4) . . ?
C17 C4 C5 107.6(4) . . ?
C6 C5 C19 120.9(4) . . ?
C6 C5 C4 120.0(4) . . ?
C19 C5 C4 107.4(4) . . ?
C5 C6 C7 119.0(4) . . ?
C5 C6 C1 124.8(4) . . ?
C7 C6 C1 109.3(4) . . ?
C21 C7 C6 120.4(4) . . ?
C21 C7 C8 120.5(4) . . ?
C6 C7 C8 109.1(4) . . ?
C24 C8 C9 120.8(4) . . ?
C24 C8 C7 119.8(4) . . ?
C9 C8 C7 108.2(4) . . ?
C10 C9 C8 119.2(4) . . ?
C10 C9 C1 124.6(4) . . ?
C8 C9 C1 110.0(4) . . ?
C9 C10 C26 120.7(4) . . ?
C9 C10 C11 120.0(4) . . ?
C26 C10 C11 107.5(4) . . ?
C12 C11 C28 121.2(4) . . ?
C12 C11 C10 120.8(4) . . ?
C28 C11 C10 107.8(4) . . ?
C11 C12 C13 119.5(4) . . ?
C11 C12 C2 124.7(4) . . ?
C13 C12 C2 109.4(4) . . ?
C30 C13 C12 120.6(5) . . ?
C30 C13 C14 119.2(4) . . ?
C12 C13 C14 108.4(4) . . ?
C30 C13 Ag1 74.0(3) . . ?
C12 C13 Ag1 112.0(3) . . ?
C14 C13 Ag1 119.1(3) . . ?
C15 C14 C3 120.9(4) . . ?
C15 C14 C13 120.5(4) . . ?
C3 C14 C13 107.7(4) . . ?
C14 C15 C16 119.9(4) . . ?
C14 C15 C32 120.2(4) . . ?
C16 C15 C32 107.8(4) . . ?
C17 C16 C15 119.0(4) . . ?
C17 C16 C34 120.0(4) . . ?
C15 C16 C34 108.8(4) . . ?
C16 C17 C18 119.8(4) . . ?
C16 C17 C4 120.3(4) . . ?
C18 C17 C4 108.1(4) . . ?
C36 C18 C17 120.3(4) . . ?
C36 C18 C19 119.6(5) . . ?
C17 C18 C19 108.3(4) . . ?
C20 C19 C5 120.3(4) . . ?
C20 C19 C18 119.9(4) . . ?
C5 C19 C18 108.6(4) . . ?
C19 C20 C21 119.3(4) . . ?
C19 C20 C38 120.6(4) . . ?
C21 C20 C38 107.8(4) . . ?
C7 C21 C20 120.0(4) . . ?
C7 C21 C22 119.5(4) . . ?
C20 C21 C22 108.9(4) . . ?
C23 C22 C39 120.5(4) . . ?
C23 C22 C21 120.3(4) . . ?
C39 C22 C21 107.5(4) . . ?
C22 C23 C42 119.8(4) . . ?
C22 C23 C24 119.7(4) . . ?
C42 C23 C24 108.0(4) . . ?
C8 C24 C25 120.0(4) . . ?
C8 C24 C23 120.2(4) . . ?
C25 C24 C23 108.1(4) . . ?
C26 C25 C24 118.8(4) . . ?
C26 C25 C43 120.0(4) . . ?
C24 C25 C43 108.4(4) . . ?
C25 C26 C10 120.5(4) . . ?
C25 C26 C27 119.7(4) . . ?
C10 C26 C27 108.7(4) . . ?
C45 C27 C28 120.4(4) . . ?
C45 C27 C26 120.1(4) . . ?
C28 C27 C26 107.7(4) . . ?
C29 C28 C11 120.2(4) . . ?
C29 C28 C27 119.7(4) . . ?
C11 C28 C27 108.3(4) . . ?
C28 C29 C47 120.0(4) . . ?
C28 C29 C30 119.3(4) . . ?
C47 C29 C30 108.7(4) . . ?
C13 C30 C29 119.2(4) . . ?
C13 C30 C31 119.2(4) . . ?
C29 C30 C31 107.5(4) . . ?
C13 C30 Ag1 71.9(3) . . ?
C29 C30 Ag1 114.9(3) . . ?
C31 C30 Ag1 121.2(3) . . ?
C32 C31 C48 120.2(4) . . ?
C32 C31 C30 120.8(4) . . ?
C48 C31 C30 107.3(4) . . ?
C31 C32 C15 120.1(4) . . ?
C31 C32 C33 120.2(4) . . ?
C15 C32 C33 107.7(4) . . ?
C50 C33 C34 119.9(4) . . ?
C50 C33 C32 119.8(4) . . ?
C34 C33 C32 107.8(4) . . ?
C35 C34 C16 120.7(4) . . ?
C35 C34 C33 119.8(5) . . ?
C16 C34 C33 107.8(4) . . ?
C34 C35 C52 120.5(4) . . ?
C34 C35 C36 119.6(4) . . ?
C52 C35 C36 107.6(4) . . ?
C18 C36 C37 120.7(4) . . ?
C18 C36 C35 119.7(4) . . ?
C37 C36 C35 107.7(4) . . ?
C38 C37 C36 120.3(4) . . ?
C38 C37 C53 118.8(5) . . ?
C36 C37 C53 108.6(4) . . ?
C37 C38 C39 120.7(4) . . ?
C37 C38 C20 118.9(5) . . ?
C39 C38 C20 107.5(4) . . ?
C40 C39 C22 120.2(4) . . ?
C40 C39 C38 119.7(4) . . ?
C22 C39 C38 108.3(4) . . ?
C39 C40 C54 119.9(5) . . ?
C39 C40 C41 119.1(4) . . ?
C54 C40 C41 108.6(4) . . ?
C42 C41 C40 120.8(4) . . ?
C42 C41 C56 120.3(4) . . ?
C40 C41 C56 107.2(4) . . ?
C41 C42 C23 119.7(4) . . ?
C41 C42 C43 120.1(4) . . ?
C23 C42 C43 107.7(4) . . ?
C44 C43 C25 120.3(4) . . ?
C44 C43 C42 119.7(4) . . ?
C25 C43 C42 107.8(4) . . ?
C43 C44 C45 119.7(4) . . ?
C43 C44 C57 119.8(4) . . ?
C45 C44 C57 107.9(4) . . ?
C27 C45 C44 120.1(4) . . ?
C27 C45 C46 119.2(4) . . ?
C44 C45 C46 108.3(4) . . ?
C47 C46 C58 120.4(4) . . ?
C47 C46 C45 120.2(4) . . ?
C58 C46 C45 107.4(4) . . ?
C46 C47 C48 120.1(4) . . ?
C46 C47 C29 120.5(4) . . ?
C48 C47 C29 107.8(4) . . ?
C49 C48 C47 120.5(4) . . ?
C49 C48 C31 119.4(4) . . ?
C47 C48 C31 108.7(4) . . ?
C48 C49 C50 120.5(4) . . ?
C48 C49 C59 119.2(4) . . ?
C50 C49 C59 108.6(4) . . ?
C33 C50 C51 120.2(4) . . ?
C33 C50 C49 119.9(4) . . ?
C51 C50 C49 107.8(4) . . ?
C52 C51 C50 119.5(5) . . ?
C52 C51 C60 119.8(4) . . ?
C50 C51 C60 108.4(4) . . ?
C51 C52 C35 120.0(4) . . ?
C51 C52 C53 119.5(5) . . ?
C35 C52 C53 109.1(4) . . ?
C54 C53 C37 120.7(4) . . ?
C54 C53 C52 120.6(4) . . ?
C37 C53 C52 107.1(4) . . ?
C53 C54 C40 120.3(4) . . ?
C53 C54 C55 119.9(4) . . ?
C40 C54 C55 107.6(4) . . ?
C60 C55 C56 120.3(4) . . ?
C60 C55 C54 120.1(5) . . ?
C56 C55 C54 108.2(4) . . ?
C57 C56 C55 120.3(4) . . ?
C57 C56 C41 119.5(4) . . ?
C55 C56 C41 108.4(4) . . ?
C56 C57 C44 120.6(4) . . ?
C56 C57 C58 119.5(4) . . ?
C44 C57 C58 108.2(4) . . ?
C59 C58 C46 119.2(5) . . ?
C59 C58 C57 120.5(4) . . ?
C46 C58 C57 108.1(4) . . ?
C58 C59 C49 120.5(4) . . ?
C58 C59 C60 119.5(4) . . ?
C49 C59 C60 107.5(4) . . ?
C55 C60 C51 120.1(4) . . ?
C55 C60 C59 119.9(4) . . ?
C51 C60 C59 107.7(4) . . ?
N3 C61 C69 110.5(4) . . ?
N3 C61 C66 109.3(3) . . ?
C69 C61 C66 100.5(4) . . ?
N3 C61 C62 108.2(3) . . ?
C69 C61 C62 113.9(4) . . ?
C66 C61 C62 114.2(4) . . ?
N4 C62 C63 111.0(4) . . ?
N4 C62 C72 108.9(3) . . ?
C63 C62 C72 100.5(3) . . ?
N4 C62 C61 108.9(3) . . ?
C63 C62 C61 113.7(4) . . ?
C72 C62 C61 113.8(4) . . ?
C64 C63 C74 119.0(4) . . ?
C64 C63 C62 124.5(4) . . ?
C74 C63 C62 109.5(4) . . ?
C63 C64 C77 121.3(4) . . ?
C63 C64 C65 121.4(4) . . ?
C77 C64 C65 107.1(4) . . ?
C66 C65 C79 120.8(4) . . ?
C66 C65 C64 119.5(4) . . ?
C79 C65 C64 107.6(4) . . ?
C65 C66 C67 119.4(4) . . ?
C65 C66 C61 124.9(4) . . ?
C67 C66 C61 109.7(4) . . ?
C81 C67 C68 120.5(4) . . ?
C81 C67 C66 120.4(4) . . ?
C68 C67 C66 108.1(4) . . ?
C84 C68 C67 120.2(4) . . ?
C84 C68 C69 120.8(4) . . ?
C67 C68 C69 108.7(4) . . ?
C70 C69 C68 118.5(4) . . ?
C70 C69 C61 125.1(4) . . ?
C68 C69 C61 109.6(4) . . ?
C69 C70 C86 120.8(4) . . ?
C69 C70 C71 120.2(4) . . ?
C86 C70 C71 107.5(4) . . ?
C72 C71 C88 120.4(4) . . ?
C72 C71 C70 120.4(4) . . ?
C88 C71 C70 107.4(4) . . ?
C71 C72 C73 119.9(4) . . ?
C71 C72 C62 124.6(4) . . ?
C73 C72 C62 109.6(4) . . ?
C90 C73 C72 120.6(4) . . ?
C90 C73 C74 121.1(4) . . ?
C72 C73 C74 108.4(4) . . ?
C75 C74 C63 120.3(4) . . ?
C75 C74 C73 120.4(4) . . ?
C63 C74 C73 108.4(4) . . ?
C74 C75 C76 120.5(4) . . ?
C74 C75 C92 119.4(5) . . ?
C76 C75 C92 107.8(4) . . ?
C77 C76 C75 118.6(4) . . ?
C77 C76 C94 119.5(4) . . ?
C75 C76 C94 109.0(4) . . ?
C76 C77 C64 120.2(4) . . ?
C76 C77 C78 120.0(4) . . ?
C64 C77 C78 108.8(4) . . ?
C96 C78 C77 120.3(4) . . ?
C96 C78 C79 120.2(4) . . ?
C77 C78 C79 108.1(4) . . ?
C80 C79 C65 120.1(4) . . ?
C80 C79 C78 120.2(4) . . ?
C65 C79 C78 108.4(4) . . ?
C79 C80 C81 119.7(4) . . ?
C79 C80 C98 119.7(4) . . ?
C81 C80 C98 108.2(4) . . ?
C67 C81 C80 119.5(4) . . ?
C67 C81 C82 119.5(4) . . ?
C80 C81 C82 108.7(4) . . ?
C83 C82 C81 119.9(4) . . ?
C83 C82 C99 120.3(4) . . ?
C81 C82 C99 107.2(4) . . ?
C82 C83 C84 120.4(4) . . ?
C82 C83 C102 120.4(4) . . ?
C84 C83 C102 107.5(4) . . ?
C68 C84 C85 120.3(4) . . ?
C68 C84 C83 119.5(5) . . ?
C85 C84 C83 108.3(4) . . ?
C86 C85 C84 118.6(4) . . ?
C86 C85 C103 120.5(4) . . ?
C84 C85 C103 108.2(4) . . ?
C85 C86 C70 120.9(4) . . ?
C85 C86 C87 120.2(4) . . ?
C70 C86 C87 108.3(4) . . ?
C105 C87 C88 120.2(4) . . ?
C105 C87 C86 119.6(4) . . ?
C88 C87 C86 108.2(4) . . ?
C89 C88 C87 120.4(4) . . ?
C89 C88 C71 119.8(4) . . ?
C87 C88 C71 108.5(4) . . ?
C88 C89 C90 119.4(4) . . ?
C88 C89 C107 118.9(4) . . ?
C90 C89 C107 108.7(4) . . ?
C73 C90 C89 119.9(4) . . ?
C73 C90 C91 119.1(4) . . ?
C89 C90 C91 108.2(4) . . ?
C92 C91 C108 119.8(4) . . ?
C92 C91 C90 119.7(4) . . ?
C108 C91 C90 106.9(4) . . ?
C92 C91 Ag2 73.4(3) . . ?
C108 C91 Ag2 116.7(3) . . ?
C90 C91 Ag2 117.9(3) . . ?
C91 C92 C93 119.6(4) . . ?
C91 C92 C75 120.3(4) . . ?
C93 C92 C75 107.1(4) . . ?
C91 C92 Ag2 72.0(3) . . ?
C93 C92 Ag2 116.8(3) . . ?
C75 C92 Ag2 118.0(3) . . ?
C110 C93 C94 119.9(4) . . ?
C110 C93 C92 120.1(5) . . ?
C94 C93 C92 108.4(4) . . ?
C95 C94 C93 120.3(4) . . ?
C95 C94 C76 120.5(4) . . ?
C93 C94 C76 107.7(4) . . ?
C94 C95 C112 119.9(4) . . ?
C94 C95 C96 119.8(4) . . ?
C112 C95 C96 108.0(4) . . ?
C78 C96 C97 119.8(4) . . ?
C78 C96 C95 119.9(4) . . ?
C97 C96 C95 107.7(4) . . ?
C98 C97 C113 119.3(4) . . ?
C98 C97 C96 120.1(4) . . ?
C113 C97 C96 108.6(4) . . ?
C97 C98 C99 120.0(4) . . ?
C97 C98 C80 119.9(4) . . ?
C99 C98 C80 107.4(4) . . ?
C100 C99 C98 120.5(4) . . ?
C100 C99 C82 119.2(5) . . ?
C98 C99 C82 108.5(4) . . ?
C99 C100 C101 120.4(4) . . ?
C99 C100 C114 119.5(5) . . ?
C101 C100 C114 107.7(4) . . ?
C102 C101 C100 120.5(4) . . ?
C102 C101 C116 119.4(4) . . ?
C100 C101 C116 108.6(4) . . ?
C101 C102 C103 120.3(4) . . ?
C101 C102 C83 119.1(5) . . ?
C103 C102 C83 107.8(4) . . ?
C104 C103 C85 119.5(4) . . ?
C104 C103 C102 119.8(4) . . ?
C85 C103 C102 108.1(4) . . ?
C103 C104 C117 119.7(4) . . ?
C103 C104 C105 120.2(4) . . ?
C117 C104 C105 108.0(4) . . ?
C87 C105 C104 120.0(4) . . ?
C87 C105 C106 119.5(4) . . ?
C104 C105 C106 108.3(4) . . ?
C107 C106 C118 119.8(5) . . ?
C107 C106 C105 120.5(4) . . ?
C118 C106 C105 107.8(4) . . ?
C106 C107 C108 120.5(4) . . ?
C106 C107 C89 120.4(4) . . ?
C108 C107 C89 107.8(4) . . ?
C109 C108 C107 119.1(4) . . ?
C109 C108 C91 120.6(5) . . ?
C107 C108 C91 108.4(4) . . ?
C108 C109 C119 121.1(4) . . ?
C108 C109 C110 119.5(4) . . ?
C119 C109 C110 107.6(4) . . ?
C93 C110 C111 120.2(4) . . ?
C93 C110 C109 120.4(4) . . ?
C111 C110 C109 108.1(4) . . ?
C112 C111 C120 120.3(4) . . ?
C112 C111 C110 119.6(4) . . ?
C120 C111 C110 108.1(4) . . ?
C111 C112 C95 120.1(4) . . ?
C111 C112 C113 119.7(4) . . ?
C95 C112 C113 108.4(4) . . ?
C114 C113 C97 121.1(4) . . ?
C114 C113 C112 119.7(4) . . ?
C97 C113 C112 107.3(4) . . ?
C113 C114 C100 119.7(4) . . ?
C113 C114 C115 120.6(4) . . ?
C100 C114 C115 107.8(4) . . ?
C120 C115 C116 119.8(4) . . ?
C120 C115 C114 119.7(4) . . ?
C116 C115 C114 108.2(4) . . ?
C117 C116 C115 120.8(4) . . ?
C117 C116 C101 120.1(4) . . ?
C115 C116 C101 107.6(4) . . ?
C116 C117 C104 120.6(4) . . ?
C116 C117 C118 119.9(4) . . ?
C104 C117 C118 108.0(4) . . ?
C119 C118 C106 120.3(4) . . ?
C119 C118 C117 119.4(4) . . ?
C106 C118 C117 107.8(4) . . ?
C118 C119 C109 119.3(4) . . ?
C118 C119 C120 120.5(4) . . ?
C109 C119 C120 108.3(4) . . ?
C115 C120 C111 120.0(4) . . ?
C115 C120 C119 119.8(4) . . ?
C111 C120 C119 107.9(4) . . ?
C121 N1 C123 107.8(4) . . ?
C121 N1 C1 109.0(3) . . ?
C123 N1 C1 109.6(3) . . ?
C121 N1 Ag2 110.6(3) . 1_545 ?
C123 N1 Ag2 107.6(3) . 1_545 ?
C1 N1 Ag2 112.3(3) . 1_545 ?
C124 N2 C122 107.5(3) . . ?
C124 N2 C2 109.0(4) . . ?
C122 N2 C2 109.3(3) . . ?
C124 N2 Ag3 115.7(3) . . ?
C122 N2 Ag3 107.7(3) . . ?
C2 N2 Ag3 107.6(3) . . ?
C127 N3 C125 109.1(4) . . ?
C127 N3 C61 108.9(3) . . ?
C125 N3 C61 109.0(3) . . ?
C127 N3 Ag1 108.5(3) . . ?
C125 N3 Ag1 101.9(3) . . ?
C61 N3 Ag1 119.0(3) . . ?
C126 N4 C128 108.0(4) . . ?
C126 N4 C62 110.0(3) . . ?
C128 N4 C62 109.5(4) . . ?
C126 N4 Ag4 110.6(3) . . ?
C128 N4 Ag4 100.5(3) . . ?
C62 N4 Ag4 117.4(3) . . ?
N1 C121 C122 110.3(4) . . ?
N2 C122 C121 111.0(4) . . ?
N1 C123 C124 111.0(4) . . ?
N2 C124 C123 110.7(4) . . ?
N3 C125 C126 110.8(4) . . ?
N4 C126 C125 110.2(4) . . ?
N3 C127 C128 110.0(4) . . ?
N4 C128 C127 110.8(4) . . ?
O1 Ag1 O4 130.85(13) . 2_666 ?
O1 Ag1 N3 94.06(13) . . ?
O4 Ag1 N3 89.63(12) 2_666 . ?
O1 Ag1 C13 92.84(15) . . ?
O4 Ag1 C13 100.20(13) 2_666 . ?
N3 Ag1 C13 159.68(15) . . ?
O1 Ag1 C30 96.19(15) . . ?
O4 Ag1 C30 120.44(14) 2_666 . ?
N3 Ag1 C30 125.95(14) . . ?
C13 Ag1 C30 34.08(15) . . ?
O1 Ag1 Ag3 73.27(9) . . ?
O4 Ag1 Ag3 68.99(8) 2_666 . ?
N3 Ag1 Ag3 133.15(10) . . ?
C13 Ag1 Ag3 67.16(11) . . ?
C30 Ag1 Ag3 100.51(10) . . ?
O7 Ag2 C91 101.36(15) . . ?
O7 Ag2 N1 96.10(13) . 1_565 ?
C91 Ag2 N1 151.61(15) . 1_565 ?
O7 Ag2 C92 135.62(15) . . ?
C91 Ag2 C92 34.62(16) . . ?
N1 Ag2 C92 122.41(15) 1_565 . ?
O7 Ag2 O6 109.53(12) . . ?
C91 Ag2 O6 110.82(13) . . ?
N1 Ag2 O6 83.62(12) 1_565 . ?
C92 Ag2 O6 96.89(13) . . ?
O2 Ag3 N2 158.75(14) . . ?
O2 Ag3 O3 93.00(14) . 2_666 ?
N2 Ag3 O3 108.21(12) . 2_666 ?
O2 Ag3 O3 90.79(13) . . ?
N2 Ag3 O3 90.80(12) . . ?
O3 Ag3 O3 82.21(12) 2_666 . ?
O2 Ag3 Ag1 81.23(10) . . ?
N2 Ag3 Ag1 104.71(10) . . ?
O3 Ag3 Ag1 76.00(8) 2_666 . ?
O3 Ag3 Ag1 156.29(8) . . ?
O8 Ag4 O5 141.20(12) 2_776 2_776 ?
O8 Ag4 O5 123.27(11) 2_776 . ?
O5 Ag4 O5 73.46(13) 2_776 . ?
O8 Ag4 N4 96.70(12) 2_776 . ?
O5 Ag4 N4 102.92(12) 2_776 . ?
O5 Ag4 N4 120.73(11) . . ?
C129 O1 Ag1 127.4(3) . . ?
C129 O2 Ag3 120.5(4) . . ?
C131 O3 Ag3 108.9(3) . 2_666 ?
C131 O3 Ag3 134.0(3) . . ?
Ag3 O3 Ag3 97.79(12) 2_666 . ?
C131 O4 Ag1 121.6(3) . 2_666 ?
C133 O5 Ag4 118.8(3) . 2_776 ?
C133 O5 Ag4 134.4(3) . . ?
Ag4 O5 Ag4 106.54(13) 2_776 . ?
C133 O6 Ag2 131.1(3) . . ?
C135 O7 Ag2 119.5(3) . . ?
C135 O8 Ag4 120.8(3) . 2_776 ?
O1 C129 O2 131.0(5) . . ?
O1 C129 C130 115.3(5) . . ?
O2 C129 C130 113.7(5) . . ?
F2 C130 F1 108.2(6) . . ?
F2 C130 F3 104.3(6) . . ?
F1 C130 F3 105.0(6) . . ?
F2 C130 C129 113.1(6) . . ?
F1 C130 C129 114.5(5) . . ?
F3 C130 C129 110.9(5) . . ?
O3 C131 O4 129.4(5) . . ?
O3 C131 C132 116.2(5) . . ?
O4 C131 C132 114.4(5) . . ?
F4 C132 F6 109.6(7) . . ?
F4 C132 F5 105.7(5) . . ?
F6 C132 F5 105.7(5) . . ?
F4 C132 C131 108.8(5) . . ?
F6 C132 C131 111.3(5) . . ?
F5 C132 C131 115.5(5) . . ?
O6 C133 O5 128.7(5) . . ?
O6 C133 C134 114.8(4) . . ?
O5 C133 C134 116.4(4) . . ?
F7 C134 F8 106.8(5) . . ?
F7 C134 F9 107.4(4) . . ?
F8 C134 F9 106.5(5) . . ?
F7 C134 C133 113.8(4) . . ?
F8 C134 C133 110.9(4) . . ?
F9 C134 C133 111.1(4) . . ?
O7 C135 O8 130.4(5) . . ?
O7 C135 C136 114.9(4) . . ?
O8 C135 C136 114.6(5) . . ?
F12 C136 F11 106.7(4) . . ?
F12 C136 F10 107.2(4) . . ?
F11 C136 F10 106.5(4) . . ?
F12 C136 C135 110.7(4) . . ?
F11 C136 C135 112.8(4) . . ?
F10 C136 C135 112.6(4) . . ?
S1 C137 S2 179.3(5) . . ?
C138 S3 C139 83.4(7) . . ?
S3 C138 S4 174.7(11) . . ?
S3 C138 C139 49.3(6) . . ?
S4 C138 C139 135.1(9) . . ?
S3 C138 S4 163.5(9) . 2_557 ?
S4 C138 S4 14.3(3) . 2_557 ?
C139 C138 S4 145.5(8) . 2_557 ?
S4 S4 C138 139.9(7) 2_557 . ?
S4 S4 C138 25.9(5) 2_557 2_557 ?
C138 S4 C138 165.7(3) . 2_557 ?
S5 C139 S3 175.8(10) . . ?
S5 C139 C138 135.4(9) . . ?
S3 C139 C138 47.3(5) . . ?
S5 S5 C139 153.3(8) 2_657 . ?

loop_
_geom_bond_atom_site_label_1
_geom_bond_atom_site_label_2
_geom_bond_distance
_geom_bond_site_symmetry_2
_geom_bond_publ_flag
C1 N1 1.505(5) . ?
C1 C9 1.535(7) . ?
C1 C6 1.542(6) . ?
C1 C2 1.604(6) . ?
C2 N2 1.512(6) . ?
C2 C3 1.532(6) . ?
C2 C12 1.538(6) . ?
C3 C4 1.363(6) . ?
C3 C14 1.435(6) . ?
C4 C17 1.450(6) . ?
C4 C5 1.479(6) . ?
C5 C6 1.369(6) . ?
C5 C19 1.436(6) . ?
C6 C7 1.441(6) . ?
C7 C21 1.399(6) . ?
C7 C8 1.441(6) . ?
C8 C24 1.391(7) . ?
C8 C9 1.438(6) . ?
C9 C10 1.373(6) . ?
C10 C26 1.438(7) . ?
C10 C11 1.466(6) . ?
C11 C12 1.369(7) . ?
C11 C28 1.443(6) . ?
C12 C13 1.441(6) . ?
C13 C30 1.416(6) . ?
C13 C14 1.464(7) . ?
C13 Ag1 2.403(4) . ?
C14 C15 1.377(6) . ?
C15 C16 1.439(6) . ?
C15 C32 1.457(6) . ?
C16 C17 1.400(6) . ?
C16 C34 1.445(6) . ?
C17 C18 1.445(6) . ?
C18 C36 1.390(6) . ?
C18 C19 1.452(7) . ?
C19 C20 1.393(7) . ?
C20 C21 1.425(7) . ?
C20 C38 1.463(6) . ?
C21 C22 1.449(7) . ?
C22 C23 1.388(7) . ?
C22 C39 1.443(6) . ?
C23 C42 1.448(6) . ?
C23 C24 1.455(6) . ?
C24 C25 1.442(6) . ?
C25 C26 1.394(6) . ?
C25 C43 1.446(6) . ?
C26 C27 1.450(6) . ?
C27 C45 1.394(6) . ?
C27 C28 1.446(7) . ?
C28 C29 1.403(6) . ?
C29 C47 1.439(6) . ?
C29 C30 1.450(7) . ?
C30 C31 1.455(6) . ?
C30 Ag1 2.430(5) . ?
C31 C32 1.379(7) . ?
C31 C48 1.454(7) . ?
C32 C33 1.458(6) . ?
C33 C50 1.384(7) . ?
C33 C34 1.453(6) . ?
C34 C35 1.378(6) . ?
C35 C52 1.436(7) . ?
C35 C36 1.469(6) . ?
C36 C37 1.447(7) . ?
C37 C38 1.393(7) . ?
C37 C53 1.455(6) . ?
C38 C39 1.444(7) . ?
C39 C40 1.387(6) . ?
C40 C54 1.450(7) . ?
C40 C41 1.458(7) . ?
C41 C42 1.382(6) . ?
C41 C56 1.459(6) . ?
C42 C43 1.464(6) . ?
C43 C44 1.392(6) . ?
C44 C45 1.446(6) . ?
C44 C57 1.452(6) . ?
C45 C46 1.464(6) . ?
C46 C47 1.380(7) . ?
C46 C58 1.453(6) . ?
C47 C48 1.437(7) . ?
C48 C49 1.392(6) . ?
C49 C50 1.447(7) . ?
C49 C59 1.448(7) . ?
C50 C51 1.444(6) . ?
C51 C52 1.397(6) . ?
C51 C60 1.450(7) . ?
C52 C53 1.458(7) . ?
C53 C54 1.370(7) . ?
C54 C55 1.458(6) . ?
C55 C60 1.386(7) . ?
C55 C56 1.445(7) . ?
C56 C57 1.389(6) . ?
C57 C58 1.453(7) . ?
C58 C59 1.390(7) . ?
C59 C60 1.459(6) . ?
C61 N3 1.510(5) . ?
C61 C69 1.525(7) . ?
C61 C66 1.526(6) . ?
C61 C62 1.627(6) . ?
C62 N4 1.495(5) . ?
C62 C63 1.522(6) . ?
C62 C72 1.541(6) . ?
C63 C64 1.365(6) . ?
C63 C74 1.441(6) . ?
C64 C77 1.441(6) . ?
C64 C65 1.480(6) . ?
C65 C66 1.365(7) . ?
C65 C79 1.440(6) . ?
C66 C67 1.443(6) . ?
C67 C81 1.402(6) . ?
C67 C68 1.436(7) . ?
C68 C84 1.395(6) . ?
C68 C69 1.438(6) . ?
C69 C70 1.377(7) . ?
C70 C86 1.442(6) . ?
C70 C71 1.482(6) . ?
C71 C72 1.367(6) . ?
C71 C88 1.447(6) . ?
C72 C73 1.426(6) . ?
C73 C90 1.402(6) . ?
C73 C74 1.449(7) . ?
C74 C75 1.395(6) . ?
C75 C76 1.435(7) . ?
C75 C92 1.476(6) . ?
C76 C77 1.397(6) . ?
C76 C94 1.451(6) . ?
C77 C78 1.444(6) . ?
C78 C96 1.388(6) . ?
C78 C79 1.448(6) . ?
C79 C80 1.392(6) . ?
C80 C81 1.430(7) . ?
C80 C98 1.457(6) . ?
C81 C82 1.451(6) . ?
C82 C83 1.392(7) . ?
C82 C99 1.452(6) . ?
C83 C84 1.453(6) . ?
C83 C102 1.456(6) . ?
C84 C85 1.440(7) . ?
C85 C86 1.379(6) . ?
C85 C103 1.445(6) . ?
C86 C87 1.456(6) . ?
C87 C105 1.391(6) . ?
C87 C88 1.444(6) . ?
C88 C89 1.407(6) . ?
C89 C90 1.421(7) . ?
C89 C107 1.452(6) . ?
C90 C91 1.477(6) . ?
C91 C92 1.403(7) . ?
C91 C108 1.449(6) . ?
C91 Ag2 2.348(5) . ?
C92 C93 1.456(6) . ?
C92 Ag2 2.366(4) . ?
C93 C110 1.382(6) . ?
C93 C94 1.451(7) . ?
C94 C95 1.382(6) . ?
C95 C112 1.447(7) . ?
C95 C96 1.456(6) . ?
C96 C97 1.453(6) . ?
C97 C98 1.392(6) . ?
C97 C113 1.452(6) . ?
C98 C99 1.443(7) . ?
C99 C100 1.401(6) . ?
C100 C101 1.443(7) . ?
C100 C114 1.450(6) . ?
C101 C102 1.399(6) . ?
C101 C116 1.453(6) . ?
C102 C103 1.451(7) . ?
C103 C104 1.399(6) . ?
C104 C117 1.444(6) . ?
C104 C105 1.446(6) . ?
C105 C106 1.452(6) . ?
C106 C107 1.386(6) . ?
C106 C118 1.446(6) . ?
C107 C108 1.448(7) . ?
C108 C109 1.385(6) . ?
C109 C119 1.442(6) . ?
C109 C110 1.459(7) . ?
C110 C111 1.449(6) . ?
C111 C112 1.395(7) . ?
C111 C120 1.445(7) . ?
C112 C113 1.462(6) . ?
C113 C114 1.383(7) . ?
C114 C115 1.456(7) . ?
C115 C120 1.393(6) . ?
C115 C116 1.441(7) . ?
C116 C117 1.390(7) . ?
C117 C118 1.461(6) . ?
C118 C119 1.387(7) . ?
C119 C120 1.459(7) . ?
N1 C121 1.490(6) . ?
N1 C123 1.490(6) . ?
N1 Ag2 2.357(4) 1_545 ?
N2 C124 1.476(6) . ?
N2 C122 1.489(6) . ?
N2 Ag3 2.317(4) . ?
N3 C127 1.486(6) . ?
N3 C125 1.486(6) . ?
N3 Ag1 2.368(4) . ?
N4 C126 1.469(6) . ?
N4 C128 1.490(6) . ?
N4 Ag4 2.483(4) . ?
C121 C122 1.549(6) . ?
C123 C124 1.543(6) . ?
C125 C126 1.547(6) . ?
C127 C128 1.546(6) . ?
Ag1 O1 2.327(4) . ?
Ag1 O4 2.349(3) 2_666 ?
Ag1 Ag3 3.1652(7) . ?
Ag2 O7 2.280(3) . ?
Ag2 N1 2.357(4) 1_565 ?
Ag2 O6 2.395(3) . ?
Ag3 O2 2.229(4) . ?
Ag3 O3 2.413(3) 2_666 ?
Ag3 O3 2.483(3) . ?
Ag4 O8 2.279(3) 2_776 ?
Ag4 O5 2.337(3) 2_776 ?
Ag4 O5 2.450(3) . ?
F1 C130 1.308(7) . ?
F2 C130 1.304(7) . ?
F3 C130 1.337(8) . ?
F4 C132 1.309(7) . ?
F5 C132 1.316(7) . ?
F6 C132 1.315(8) . ?
F7 C134 1.316(6) . ?
F8 C134 1.322(6) . ?
F9 C134 1.323(6) . ?
F10 C136 1.342(6) . ?
F11 C136 1.337(6) . ?
F12 C136 1.334(6) . ?
O1 C129 1.216(6) . ?
O2 C129 1.250(6) . ?
O3 C131 1.241(6) . ?
O3 Ag3 2.413(3) 2_666 ?
O4 C131 1.245(6) . ?
O4 Ag1 2.349(3) 2_666 ?
O5 C133 1.248(6) . ?
O5 Ag4 2.337(3) 2_776 ?
O6 C133 1.237(5) . ?
O7 C135 1.246(6) . ?
O8 C135 1.248(5) . ?
O8 Ag4 2.279(3) 2_776 ?
C129 C130 1.525(9) . ?
C131 C132 1.533(8) . ?
C133 C134 1.529(7) . ?
C135 C136 1.539(7) . ?
S1 C137 1.534(6) . ?
S2 C137 1.548(6) . ?
S3 C138 1.501(14) . ?
S3 C139 1.549(13) . ?
C138 S4 1.554(14) . ?
C138 C139 2.03(2) . ?
C138 S4 2.296(14) 2_557 ?
S4 S4 0.877(5) 2_557 ?
S4 C138 2.296(14) 2_557 ?
C139 S5 1.499(14) . ?
S5 S5 0.880(6) 2_657 ?
